data_4118578
loop_
_publ_author_name
'Liang Zhang'
'Jianhua Cheng'
'B\'eatrice Carry'
'Zhaomin Hou'

_publ_section_title
;
 Catalytic Boracarboxylation of Alkynes with Diborane and Carbon Dioxide
 by an N-Heterocyclic Carbene Copper Catalyst
;
_journal_name_full 'Journal of the American Chemical Society'
_journal_page_first 14314
_journal_page_last 14317
_journal_paper_doi 10.1021/ja3063474
_journal_volume 134
_journal_year 2012
_chemical_formula_sum 'C76 H104 B4 Li4 O20'
_chemical_formula_weight 1408.59
_chemical_name_systematic
; 
 ? 
;
_space_group_IT_number 15
_symmetry_cell_setting monoclinic
_symmetry_space_group_name_Hall '-C 2yc'
_symmetry_space_group_name_H-M 'C 1 2/c 1'
_atom_sites_solution_hydrogens geom
_atom_sites_solution_primary direct
_atom_sites_solution_secondary difmap
_audit_creation_method SHELXL-97
_cell_angle_alpha 90.00
_cell_angle_beta 92.437(3)
_cell_angle_gamma 90.00
_cell_formula_units_Z 8
_cell_length_a 47.510(7)
_cell_length_b 17.784(3)
_cell_length_c 19.386(3)
_cell_measurement_temperature 163(2)
_cell_volume 16365(4)
_computing_cell_refinement 'Bruker SMART'
_computing_data_collection 'Bruker SMART'
_computing_data_reduction 'Bruker SHELXTL'
_computing_molecular_graphics 'Ortep-3 for Windows (Farrugia, 1997)'
_computing_publication_material 'WinGX publication routines (Farrugia, 1999)'
_computing_structure_refinement 'SHELXL-97 (Sheldrick, 2008)'
_computing_structure_solution 'SHELXS-97 (Sheldrick, 2008)'
_diffrn_ambient_temperature 163(2)
_diffrn_measured_fraction_theta_full 0.989
_diffrn_measured_fraction_theta_max 0.989
_diffrn_measurement_device_type 'CCD area detector'
_diffrn_measurement_method 'phi and omega scans'
_diffrn_radiation_monochromator graphite
_diffrn_radiation_source 'fine-focus sealed tube'
_diffrn_radiation_type MoK\a
_diffrn_radiation_wavelength 0.71073
_diffrn_reflns_av_R_equivalents 0.0745
_diffrn_reflns_av_sigmaI/netI 0.1083
_diffrn_reflns_limit_h_max 51
_diffrn_reflns_limit_h_min -56
_diffrn_reflns_limit_k_max 14
_diffrn_reflns_limit_k_min -21
_diffrn_reflns_limit_l_max 21
_diffrn_reflns_limit_l_min -23
_diffrn_reflns_number 42079
_diffrn_reflns_theta_full 25.00
_diffrn_reflns_theta_max 25.00
_diffrn_reflns_theta_min 1.22
_exptl_absorpt_coefficient_mu 0.079
_exptl_absorpt_correction_T_max 0.9843
_exptl_absorpt_correction_T_min 0.9781
_exptl_absorpt_correction_type empirical
_exptl_absorpt_process_details 'SADABS (Sheldrick, 2008)'
_exptl_crystal_colour Colorless
_exptl_crystal_density_diffrn 1.143
_exptl_crystal_description Fragment
_exptl_crystal_F_000 6016
_exptl_crystal_size_max 0.28
_exptl_crystal_size_mid 0.22
_exptl_crystal_size_min 0.20
_platon_squeeze_details
;
1/2 disorder THF molecule per formual unit of  complex 4k
was not modelled and the disordered density was taken into account
using the SQUEEZE/PLATON procedure.(Sluis, P. van der; Spek, A. L. Acta 
Crystallogr. 1990, A46, 194?01) as implemented in PLATON (Spek, A.L. Acta
Crystallogr. 1990, A46, C34; Spek, A.L. J. Appl. Cryst. 2003, 36, 7?3.
PLATON - a multipurpose crystallographic tool.  Utrecht University,
Utrecht, The Netherlands). 
;
_refine_diff_density_max 0.588
_refine_diff_density_min -0.339
_refine_diff_density_rms 0.050
_refine_ls_extinction_method none
_refine_ls_goodness_of_fit_ref 1.098
_refine_ls_hydrogen_treatment mixed
_refine_ls_matrix_type full
_refine_ls_number_parameters 950
_refine_ls_number_reflns 14249
_refine_ls_number_restraints 38
_refine_ls_restrained_S_all 1.102
_refine_ls_R_factor_all 0.1608
_refine_ls_R_factor_gt 0.0762
_refine_ls_shift/su_max 0.000
_refine_ls_shift/su_mean 0.000
_refine_ls_structure_factor_coef Fsqd
_refine_ls_weighting_details 'calc w=1/[\s^2^(Fo^2^)+(0.0500P)^2^+0.0000P] where P=(Fo^2^+2Fc^2^)/3'
_refine_ls_weighting_scheme calc
_refine_ls_wR_factor_gt 0.1534
_refine_ls_wR_factor_ref 0.1742
_reflns_number_gt 6253
_reflns_number_total 14249
_reflns_threshold_expression >2sigma(I)
_cod_data_source_file ja3063474_si_002_4.cif
_cod_data_source_block 4k
_cod_original_cell_volume 16365(5)
_cod_database_code 4118578

loop_
_symmetry_equiv_pos_as_xyz
'x, y, z'
'-x, y, -z+1/2'
'x+1/2, y+1/2, z'
'-x+1/2, y+1/2, -z+1/2'
'-x, -y, -z'
'x, -y, z-1/2'
'-x+1/2, -y+1/2, -z'
'x+1/2, -y+1/2, z-1/2'

loop_
_atom_site_label
_atom_site_type_symbol
_atom_site_fract_x
_atom_site_fract_y
_atom_site_fract_z
_atom_site_U_iso_or_equiv
_atom_site_adp_type
_atom_site_occupancy
_atom_site_symmetry_multiplicity
_atom_site_calc_flag
_atom_site_refinement_flags
_atom_site_disorder_assembly
_atom_site_disorder_group
C1 C 0.12958(8) 0.0621(2) 0.56361(18) 0.0485(10) Uani 1 1 d . . .
C2 C 0.14155(7) -0.0134(2) 0.54832(17) 0.0426(9) Uani 1 1 d . . .
C3 C 0.17066(7) -0.0224(2) 0.52379(18) 0.0455(9) Uani 1 1 d . . .
C4 C 0.18235(8) 0.0286(2) 0.4789(2) 0.0602(11) Uani 1 1 d . . .
H4 H 0.1716 0.0704 0.4624 0.072 Uiso 1 1 calc R . .
C5 C 0.20959(9) 0.0184(3) 0.4583(2) 0.0704(12) Uani 1 1 d . . .
H5 H 0.2174 0.0533 0.4275 0.085 Uiso 1 1 calc R . .
C6 C 0.22527(9) -0.0411(3) 0.4816(2) 0.0701(13) Uani 1 1 d . . .
H6 H 0.2440 -0.0473 0.4674 0.084 Uiso 1 1 calc R . .
C7 C 0.21396(9) -0.0922(3) 0.5257(2) 0.0724(13) Uani 1 1 d . . .
H7 H 0.2247 -0.1341 0.5419 0.087 Uiso 1 1 calc R . .
C8 C 0.18677(8) -0.0819(2) 0.5462(2) 0.0597(11) Uani 1 1 d . . .
H8 H 0.1790 -0.1173 0.5767 0.072 Uiso 1 1 calc R . .
C9 C 0.12242(8) -0.0658(2) 0.56173(18) 0.0458(10) Uani 1 1 d . . .
C10 C 0.05839(8) -0.0785(2) 0.6535(2) 0.0572(11) Uani 1 1 d . . .
C11 C 0.04225(9) -0.0607(3) 0.7171(2) 0.0813(15) Uani 1 1 d . . .
H11A H 0.0389 -0.0064 0.7195 0.122 Uiso 1 1 calc R . .
H11B H 0.0532 -0.0770 0.7584 0.122 Uiso 1 1 calc R . .
H11C H 0.0242 -0.0872 0.7146 0.122 Uiso 1 1 calc R . .
C12 C 0.06369(9) -0.1618(2) 0.6473(2) 0.0754(13) Uani 1 1 d . . .
H12A H 0.0721 -0.1808 0.6909 0.113 Uiso 1 1 calc R . .
H12B H 0.0766 -0.1710 0.6101 0.113 Uiso 1 1 calc R . .
H12C H 0.0458 -0.1878 0.6369 0.113 Uiso 1 1 calc R . .
C13 C 0.04558(8) -0.0440(3) 0.5868(2) 0.0604(11) Uani 1 1 d . B .
C14 C 0.03459(8) 0.0367(3) 0.5959(2) 0.0810(14) Uani 1 1 d . . .
H14A H 0.0491 0.0671 0.6201 0.121 Uiso 1 1 calc R . .
H14B H 0.0176 0.0356 0.6228 0.121 Uiso 1 1 calc R . .
H14C H 0.0301 0.0588 0.5504 0.121 Uiso 1 1 calc R . .
C15 C 0.02297(8) -0.0922(3) 0.5503(2) 0.0871(16) Uani 1 1 d . . .
H15A H 0.0157 -0.0661 0.5087 0.131 Uiso 1 1 calc R . .
H15B H 0.0076 -0.1008 0.5814 0.131 Uiso 1 1 calc R . .
H15C H 0.0311 -0.1405 0.5374 0.131 Uiso 1 1 calc R . .
C16 C 0.12479(8) 0.3854(2) 0.68961(19) 0.0468(10) Uani 1 1 d . . .
C17 C 0.12416(8) 0.4403(2) 0.6325(2) 0.0533(10) Uani 1 1 d . . .
C18 C 0.10274(9) 0.5027(3) 0.6221(2) 0.0777(15) Uani 1 1 d . . .
C19 C 0.09370(11) 0.5418(3) 0.6784(3) 0.0999(17) Uani 1 1 d . . .
H19 H 0.1002 0.5284 0.7237 0.120 Uiso 1 1 calc R . .
C20 C 0.07450(13) 0.6026(4) 0.6676(4) 0.124(2) Uani 1 1 d . . .
H20 H 0.0679 0.6297 0.7060 0.149 Uiso 1 1 calc R . .
C21 C 0.06585(12) 0.6213(4) 0.6037(4) 0.108(2) Uani 1 1 d . . .
H21 H 0.0525 0.6608 0.5973 0.130 Uiso 1 1 calc R . .
C22 C 0.07497(11) 0.5875(3) 0.5496(4) 0.1011(18) Uani 1 1 d . . .
H22 H 0.0687 0.6024 0.5044 0.121 Uiso 1 1 calc R . .
C23 C 0.09444(10) 0.5280(3) 0.5595(3) 0.0904(15) Uani 1 1 d . . .
H23 H 0.1020 0.5050 0.5201 0.108 Uiso 1 1 calc R . .
C24 C 0.14634(8) 0.4290(2) 0.5936(2) 0.0463(10) Uani 1 1 d . . .
C25 C 0.21246(7) 0.3420(2) 0.60508(18) 0.0485(10) Uani 1 1 d . . .
C26 C 0.24043(7) 0.3274(3) 0.6425(2) 0.0666(12) Uani 1 1 d . . .
H26A H 0.2378 0.2921 0.6806 0.100 Uiso 1 1 calc R . .
H26B H 0.2481 0.3748 0.6610 0.100 Uiso 1 1 calc R . .
H26C H 0.2536 0.3057 0.6104 0.100 Uiso 1 1 calc R . .
C27 C 0.21633(8) 0.3971(2) 0.54578(19) 0.0631(11) Uani 1 1 d . . .
H27A H 0.1981 0.4059 0.5214 0.095 Uiso 1 1 calc R . .
H27B H 0.2296 0.3760 0.5137 0.095 Uiso 1 1 calc R . .
H27C H 0.2237 0.4448 0.5642 0.095 Uiso 1 1 calc R . .
C28 C 0.19612(7) 0.2705(2) 0.58130(19) 0.0482(10) Uani 1 1 d . E .
C29 C 0.19965(8) 0.2059(2) 0.6316(2) 0.0678(12) Uani 1 1 d . . .
H29A H 0.1956 0.2232 0.6781 0.102 Uiso 1 1 calc R . .
H29B H 0.2191 0.1872 0.6314 0.102 Uiso 1 1 calc R . .
H29C H 0.1866 0.1653 0.6179 0.102 Uiso 1 1 calc R . .
C30 C 0.20215(8) 0.2434(3) 0.5091(2) 0.0725(13) Uani 1 1 d . . .
H30A H 0.1999 0.2853 0.4765 0.109 Uiso 1 1 calc R . .
H30B H 0.1890 0.2031 0.4956 0.109 Uiso 1 1 calc R . .
H30C H 0.2215 0.2243 0.5085 0.109 Uiso 1 1 calc R . .
C31 C 0.15033(9) 0.3875(2) 0.8887(2) 0.0549(10) Uani 1 1 d . . .
C32 C 0.17054(8) 0.3910(2) 0.94996(18) 0.0477(10) Uani 1 1 d . . .
C33 C 0.16792(8) 0.3442(2) 1.01182(19) 0.0506(10) Uani 1 1 d . . .
C34 C 0.14161(9) 0.3231(2) 1.0351(2) 0.0598(11) Uani 1 1 d . . .
H34 H 0.1250 0.3382 1.0100 0.072 Uiso 1 1 calc R . .
C35 C 0.13961(10) 0.2805(2) 1.0942(2) 0.0687(12) Uani 1 1 d . . .
H35 H 0.1216 0.2667 1.1095 0.082 Uiso 1 1 calc R . .
C36 C 0.16350(13) 0.2578(3) 1.1313(2) 0.0793(14) Uani 1 1 d . . .
H36 H 0.1621 0.2286 1.1720 0.095 Uiso 1 1 calc R . .
C37 C 0.18948(11) 0.2780(3) 1.1085(2) 0.0753(13) Uani 1 1 d . . .
H37 H 0.2061 0.2621 1.1333 0.090 Uiso 1 1 calc R . .
C38 C 0.19151(8) 0.3207(2) 1.0505(2) 0.0594(11) Uani 1 1 d . . .
H38 H 0.2096 0.3347 1.0361 0.071 Uiso 1 1 calc R . .
C39 C 0.19006(9) 0.4403(3) 0.9347(2) 0.0606(12) Uani 1 1 d . . .
C40 C 0.18988(12) 0.5895(3) 0.8006(3) 0.0850(15) Uani 1 1 d . E .
C41 C 0.19725(13) 0.6719(3) 0.8140(3) 0.117(2) Uani 1 1 d . . .
H41A H 0.2125 0.6751 0.8497 0.175 Uiso 1 1 calc R . .
H41B H 0.1806 0.6984 0.8297 0.175 Uiso 1 1 calc R . .
H41C H 0.2034 0.6950 0.7713 0.175 Uiso 1 1 calc R . .
C42 C 0.16587(12) 0.5852(3) 0.7441(3) 0.115(2) Uani 1 1 d . . .
H42A H 0.1607 0.5325 0.7358 0.172 Uiso 1 1 calc R . .
H42B H 0.1723 0.6075 0.7013 0.172 Uiso 1 1 calc R . .
H42C H 0.1494 0.6129 0.7594 0.172 Uiso 1 1 calc R . .
C43 C 0.21451(11) 0.5378(3) 0.7862(2) 0.0773(14) Uani 1 1 d . . .
C44 C 0.24059(10) 0.5546(3) 0.8322(3) 0.1077(18) Uani 1 1 d . . .
H44A H 0.2354 0.5564 0.8806 0.162 Uiso 1 1 calc R . .
H44B H 0.2485 0.6031 0.8192 0.162 Uiso 1 1 calc R . .
H44C H 0.2546 0.5150 0.8265 0.162 Uiso 1 1 calc R . .
C45 C 0.22289(12) 0.5359(3) 0.7114(2) 0.113(2) Uani 1 1 d . . .
H45A H 0.2062 0.5257 0.6813 0.169 Uiso 1 1 calc R . .
H45B H 0.2369 0.4962 0.7055 0.169 Uiso 1 1 calc R . .
H45C H 0.2309 0.5846 0.6991 0.169 Uiso 1 1 calc R . .
C46 C 0.08759(8) 0.2331(2) 0.6424(2) 0.0539(11) Uani 1 1 d . B .
C47 C 0.05692(7) 0.2468(3) 0.64956(19) 0.0593(11) Uani 1 1 d . . .
C48 C 0.04006(8) 0.2906(2) 0.5955(2) 0.0812(15) Uani 1 1 d G . .
C49 C 0.04845(8) 0.3613(2) 0.5737(3) 0.1056(19) Uani 1 1 d G . .
H49 H 0.0653 0.3831 0.5925 0.127 Uiso 1 1 calc R . .
C50 C 0.03214(11) 0.4002(3) 0.5243(3) 0.119(2) Uani 1 1 d G . .
H50 H 0.0385 0.4474 0.5083 0.143 Uiso 1 1 calc R . .
C51 C 0.00685(11) 0.3716(3) 0.4979(3) 0.131(2) Uani 1 1 d G . .
H51 H -0.0046 0.3990 0.4653 0.157 Uiso 1 1 calc R . .
C52 C -0.00104(9) 0.3011(3) 0.5211(3) 0.138(3) Uani 1 1 d G . .
H52 H -0.0169 0.2763 0.5002 0.166 Uiso 1 1 calc R . .
C53 C 0.01431(10) 0.2668(3) 0.5751(3) 0.122(2) Uani 1 1 d G . .
H53 H 0.0063 0.2253 0.5981 0.146 Uiso 1 1 calc R . .
C54 C 0.04953(8) 0.2172(2) 0.7105(2) 0.0580(12) Uani 1 1 d . . .
C55 C 0.09038(7) 0.1687(2) 0.87015(18) 0.0488(10) Uani 1 1 d . . .
C56 C 0.12211(8) 0.1559(2) 0.8766(2) 0.0611(11) Uani 1 1 d . . .
H56A H 0.1287 0.1361 0.8330 0.092 Uiso 1 1 calc R . .
H56B H 0.1264 0.1198 0.9137 0.092 Uiso 1 1 calc R . .
H56C H 0.1316 0.2037 0.8873 0.092 Uiso 1 1 calc R . .
C57 C 0.07991(8) 0.2001(2) 0.93673(17) 0.0561(10) Uani 1 1 d . . .
H57A H 0.0595 0.2080 0.9320 0.084 Uiso 1 1 calc R . .
H57B H 0.0893 0.2482 0.9470 0.084 Uiso 1 1 calc R . .
H57C H 0.0842 0.1646 0.9744 0.084 Uiso 1 1 calc R . .
C58 C 0.07435(8) 0.0977(2) 0.84315(19) 0.0547(10) Uani 1 1 d . . .
C59 C 0.04286(8) 0.1013(3) 0.8564(2) 0.0773(14) Uani 1 1 d . . .
H59A H 0.0351 0.1491 0.8392 0.116 Uiso 1 1 calc R . .
H59B H 0.0401 0.0975 0.9061 0.116 Uiso 1 1 calc R . .
H59C H 0.0331 0.0596 0.8325 0.116 Uiso 1 1 calc R . .
C60 C 0.08668(9) 0.0236(2) 0.8692(2) 0.0740(13) Uani 1 1 d . . .
H60A H 0.0755 -0.0181 0.8498 0.111 Uiso 1 1 calc R . .
H60B H 0.0864 0.0222 0.9197 0.111 Uiso 1 1 calc R . .
H60C H 0.1061 0.0190 0.8549 0.111 Uiso 1 1 calc R . .
C61 C 0.14228(10) -0.0657(3) 0.7465(3) 0.0835(14) Uani 1 1 d . . .
H61A H 0.1352 -0.0980 0.7080 0.100 Uiso 1 1 calc R A 1
H61B H 0.1329 -0.0806 0.7890 0.100 Uiso 1 1 calc R A 1
C62 C 0.1670(4) -0.0718(9) 0.7770(11) 0.113(3) Uani 0.477(14) 1 d PD B 2
H62A H 0.1748 -0.1227 0.7700 0.136 Uiso 0.477(14) 1 calc PR B 2
H62B H 0.1659 -0.0626 0.8272 0.136 Uiso 0.477(14) 1 calc PR B 2
C63 C 0.1862(3) -0.0095(11) 0.7423(10) 0.113(3) Uani 0.477(14) 1 d PD B 2
H63A H 0.2018 0.0079 0.7740 0.136 Uiso 0.477(14) 1 calc PR B 2
H63B H 0.1939 -0.0270 0.6984 0.136 Uiso 0.477(14) 1 calc PR B 2
C62' C 0.1774(3) -0.0726(9) 0.7575(12) 0.113(3) Uani 0.523(14) 1 d PD B 1
H62C H 0.1834 -0.1071 0.7955 0.136 Uiso 0.523(14) 1 calc PR B 1
H62D H 0.1867 -0.0864 0.7146 0.136 Uiso 0.523(14) 1 calc PR B 1
C63' C 0.1813(3) 0.0130(6) 0.7772(11) 0.113(3) Uani 0.523(14) 1 d PD B 1
H63C H 0.1759 0.0224 0.8252 0.136 Uiso 0.523(14) 1 calc PR B 1
H63D H 0.2011 0.0291 0.7723 0.136 Uiso 0.523(14) 1 calc PR B 1
C64 C 0.16373(10) 0.0493(3) 0.7312(3) 0.0948(16) Uani 1 1 d . . .
H64A H 0.1714 0.0478 0.6845 0.114 Uiso 1 1 calc R B 1
H64B H 0.1616 0.1026 0.7449 0.114 Uiso 1 1 calc R B 1
C65 C 0.1064(3) 0.1931(6) 0.4287(7) 0.127(3) Uani 0.517(10) 1 d PD C 2
H65A H 0.1157 0.1532 0.4022 0.152 Uiso 0.517(10) 1 calc PR C 2
H65B H 0.0965 0.1694 0.4671 0.152 Uiso 0.517(10) 1 calc PR C 2
C66 C 0.0867(3) 0.2353(6) 0.3843(7) 0.127(3) Uani 0.517(10) 1 d PD C 2
H66A H 0.0865 0.2150 0.3368 0.152 Uiso 0.517(10) 1 calc PR C 2
H66B H 0.0674 0.2312 0.4016 0.152 Uiso 0.517(10) 1 calc PR C 2
C67 C 0.0956(3) 0.3133(6) 0.3845(7) 0.127(3) Uani 0.517(10) 1 d PD C 2
H67A H 0.0800 0.3457 0.3992 0.152 Uiso 0.517(10) 1 calc PR C 2
H67B H 0.1004 0.3284 0.3373 0.152 Uiso 0.517(10) 1 calc PR C 2
C68 C 0.1208(5) 0.3238(6) 0.4328(10) 0.127(3) Uani 0.517(10) 1 d PD C 2
H68A H 0.1367 0.3461 0.4087 0.152 Uiso 0.517(10) 1 calc PR C 2
H68B H 0.1162 0.3563 0.4723 0.152 Uiso 0.517(10) 1 calc PR C 2
C65' C 0.1258(4) 0.2084(7) 0.3937(5) 0.141(4) Uani 0.483(10) 1 d PD C 1
H65C H 0.1143 0.1625 0.3988 0.170 Uiso 0.483(10) 1 calc PR C 1
H65D H 0.1450 0.1931 0.3815 0.170 Uiso 0.483(10) 1 calc PR C 1
C66' C 0.1129(4) 0.2570(7) 0.3381(6) 0.141(4) Uani 0.483(10) 1 d PD C 1
H66C H 0.1247 0.2559 0.2973 0.170 Uiso 0.483(10) 1 calc PR C 1
H66D H 0.0940 0.2379 0.3241 0.170 Uiso 0.483(10) 1 calc PR C 1
C67' C 0.1107(4) 0.3355(7) 0.3638(5) 0.141(4) Uani 0.483(10) 1 d PD C 1
H67C H 0.0910 0.3536 0.3615 0.170 Uiso 0.483(10) 1 calc PR C 1
H67D H 0.1226 0.3705 0.3379 0.170 Uiso 0.483(10) 1 calc PR C 1
C68' C 0.1216(6) 0.3255(6) 0.4366(8) 0.141(4) Uani 0.483(10) 1 d PD C 1
H68C H 0.1393 0.3546 0.4434 0.170 Uiso 0.483(10) 1 calc PR C 1
H68D H 0.1077 0.3465 0.4680 0.170 Uiso 0.483(10) 1 calc PR C 1
C69 C 0.18706(9) 0.2318(3) 0.8222(2) 0.0732(13) Uani 1 1 d . . .
H69A H 0.1668 0.2443 0.8235 0.088 Uiso 1 1 calc R D 1
H69B H 0.1893 0.1927 0.7865 0.088 Uiso 1 1 calc R D 1
C70 C 0.2079(2) 0.1781(7) 0.8422(6) 0.0734(16) Uani 0.414(6) 1 d PD E 2
H70A H 0.2136 0.1481 0.8021 0.088 Uiso 0.414(6) 1 calc PR E 2
H70B H 0.2010 0.1437 0.8779 0.088 Uiso 0.414(6) 1 calc PR E 2
C71 C 0.2316(3) 0.2254(10) 0.8702(6) 0.0734(16) Uani 0.414(6) 1 d PD E 2
H71A H 0.2313 0.2269 0.9212 0.088 Uiso 0.414(6) 1 calc PR E 2
H71B H 0.2497 0.2035 0.8571 0.088 Uiso 0.414(6) 1 calc PR E 2
C70' C 0.19656(16) 0.2046(5) 0.8860(4) 0.0734(16) Uani 0.586(6) 1 d PD E 1
H70C H 0.1954 0.1490 0.8867 0.088 Uiso 0.586(6) 1 calc PR E 1
H70D H 0.1849 0.2247 0.9228 0.088 Uiso 0.586(6) 1 calc PR E 1
C71' C 0.2264(2) 0.2292(7) 0.8976(4) 0.0734(16) Uani 0.586(6) 1 d PD E 1
H71C H 0.2396 0.1880 0.8877 0.088 Uiso 0.586(6) 1 calc PR E 1
H71D H 0.2300 0.2468 0.9456 0.088 Uiso 0.586(6) 1 calc PR E 1
C72 C 0.22891(8) 0.2957(3) 0.8444(2) 0.0746(13) Uani 1 1 d . . .
H72A H 0.2321 0.3440 0.8689 0.090 Uiso 1 1 calc R E 1
H72B H 0.2448 0.2868 0.8139 0.090 Uiso 1 1 calc R E 1
O20 O 0.0688(8) 0.3919(15) 0.853(5) 0.0706(13) Uani 0.44(2) 1 d PD F 2
C73 C 0.0771(4) 0.4646(14) 0.8719(17) 0.158(6) Uani 0.44(2) 1 d PD F 2
H73A H 0.0905 0.4850 0.8389 0.190 Uiso 0.44(2) 1 calc PR F 2
H73B H 0.0864 0.4641 0.9185 0.190 Uiso 0.44(2) 1 calc PR F 2
C74 C 0.0511(3) 0.5118(9) 0.8716(16) 0.158(6) Uani 0.44(2) 1 d PD F 2
H74A H 0.0486 0.5334 0.9180 0.190 Uiso 0.44(2) 1 calc PR F 2
H74B H 0.0525 0.5536 0.8382 0.190 Uiso 0.44(2) 1 calc PR F 2
C75 C 0.0293(3) 0.4676(10) 0.8536(15) 0.158(6) Uani 0.44(2) 1 d PD F 2
H75A H 0.0159 0.4942 0.8216 0.190 Uiso 0.44(2) 1 calc PR F 2
H75B H 0.0192 0.4515 0.8948 0.190 Uiso 0.44(2) 1 calc PR F 2
C76 C 0.0426(4) 0.3989(13) 0.8174(15) 0.158(6) Uani 0.44(2) 1 d PD F 2
H76A H 0.0310 0.3531 0.8227 0.190 Uiso 0.44(2) 1 calc PR F 2
H76B H 0.0448 0.4088 0.7677 0.190 Uiso 0.44(2) 1 calc PR F 2
O20' O 0.0689(6) 0.3879(11) 0.851(4) 0.0706(13) Uani 0.56(2) 1 d PD F 1
C73' C 0.0721(4) 0.4663(11) 0.8554(13) 0.153(4) Uani 0.56(2) 1 d PD F 1
H73C H 0.0888 0.4833 0.8307 0.184 Uiso 0.56(2) 1 calc PR F 1
H73D H 0.0743 0.4824 0.9043 0.184 Uiso 0.56(2) 1 calc PR F 1
C74' C 0.0458(3) 0.4971(8) 0.8225(12) 0.153(4) Uani 0.56(2) 1 d PD F 1
H74C H 0.0385 0.5380 0.8516 0.184 Uiso 0.56(2) 1 calc PR F 1
H74D H 0.0498 0.5186 0.7769 0.184 Uiso 0.56(2) 1 calc PR F 1
C75' C 0.0263(3) 0.4431(9) 0.8147(11) 0.153(4) Uani 0.56(2) 1 d PD F 1
H75C H 0.0168 0.4460 0.7683 0.184 Uiso 0.56(2) 1 calc PR F 1
H75D H 0.0119 0.4480 0.8499 0.184 Uiso 0.56(2) 1 calc PR F 1
C76' C 0.0418(4) 0.3710(8) 0.8233(12) 0.153(4) Uani 0.56(2) 1 d PD F 1
H76C H 0.0320 0.3373 0.8550 0.184 Uiso 0.56(2) 1 calc PR F 1
H76D H 0.0431 0.3454 0.7782 0.184 Uiso 0.56(2) 1 calc PR F 1
Li1 Li 0.09988(14) 0.0526(4) 0.7025(3) 0.0564(17) Uani 1 1 d . . .
Li2 Li 0.13564(12) 0.2288(3) 0.5541(3) 0.0521(16) Uani 1 1 d . C .
Li3 Li 0.18786(13) 0.3820(4) 0.7520(3) 0.0559(17) Uani 1 1 d . . .
Li4 Li 0.09924(12) 0.3259(4) 0.8167(3) 0.0545(16) Uani 1 1 d . . .
B1 B 0.09429(9) -0.0284(3) 0.5869(2) 0.0496(12) Uani 1 1 d . B .
B2 B 0.16479(8) 0.3603(2) 0.6260(2) 0.0436(11) Uani 1 1 d . E .
B3 B 0.18414(11) 0.4791(3) 0.8622(3) 0.0625(14) Uani 1 1 d . E .
B4 B 0.07687(9) 0.1827(3) 0.7516(2) 0.0499(12) Uani 1 1 d . B .
O1 O 0.10428(5) 0.05659(13) 0.58835(12) 0.0515(7) Uani 1 1 d . B .
O2 O 0.14165(5) 0.12191(15) 0.55624(14) 0.0633(7) Uani 1 1 d . . .
O3 O 0.08576(5) -0.04153(14) 0.65886(12) 0.0539(7) Uani 1 1 d . B .
O4 O 0.06965(5) -0.04038(14) 0.54341(12) 0.0525(7) Uani 1 1 d . . .
O5 O 0.14812(5) 0.34399(13) 0.69127(11) 0.0450(6) Uani 1 1 d . E .
O6 O 0.10636(5) 0.37628(16) 0.73105(13) 0.0596(7) Uani 1 1 d . F .
O7 O 0.19344(4) 0.37594(13) 0.65223(11) 0.0466(6) Uani 1 1 d . E .
O8 O 0.16716(4) 0.29485(13) 0.58103(11) 0.0440(6) Uani 1 1 d . . .
O9 O 0.15751(5) 0.43260(15) 0.83941(14) 0.0649(8) Uani 1 1 d . E .
O10 O 0.12956(6) 0.34626(16) 0.88419(13) 0.0657(8) Uani 1 1 d . F .
O11 O 0.20377(6) 0.46553(15) 0.80567(13) 0.0656(8) Uani 1 1 d . E .
O12 O 0.17954(6) 0.55836(16) 0.86341(15) 0.0770(9) Uani 1 1 d . . .
O13 O 0.09871(5) 0.19408(14) 0.69629(12) 0.0519(7) Uani 1 1 d . B .
O14 O 0.10124(5) 0.25380(15) 0.59482(12) 0.0563(7) Uani 1 1 d . . .
O15 O 0.07772(5) 0.10306(15) 0.76893(12) 0.0537(7) Uani 1 1 d . B .
O16 O 0.08458(5) 0.22301(14) 0.81537(12) 0.0499(7) Uani 1 1 d . B .
O17 O 0.13735(5) 0.01202(16) 0.73112(14) 0.0647(8) Uani 1 1 d . B .
O18 O 0.12708(6) 0.24809(19) 0.45514(14) 0.0762(9) Uani 1 1 d D . .
O19 O 0.20265(5) 0.29737(15) 0.80491(13) 0.0634(8) Uani 1 1 d . E .
H24 H 0.1511(6) 0.4609(19) 0.5560(17) 0.050 Uiso 1 1 d . . .
H9 H 0.1266(7) -0.115(2) 0.5597(17) 0.050 Uiso 1 1 d . . .
H39 H 0.2032(7) 0.451(2) 0.9593(18) 0.050 Uiso 1 1 d . . .
H54 H 0.0295(7) 0.2236(18) 0.7225(16) 0.050 Uiso 1 1 d . . .

loop_
_atom_site_aniso_label
_atom_site_aniso_U_11
_atom_site_aniso_U_22
_atom_site_aniso_U_33
_atom_site_aniso_U_23
_atom_site_aniso_U_13
_atom_site_aniso_U_12
C1 0.046(2) 0.047(3) 0.054(2) -0.001(2) 0.0121(19) -0.009(2)
C2 0.043(2) 0.045(2) 0.040(2) -0.0072(18) 0.0063(17) -0.003(2)
C3 0.047(2) 0.050(3) 0.040(2) -0.0072(19) 0.0031(18) -0.007(2)
C4 0.056(3) 0.059(3) 0.066(3) 0.007(2) 0.015(2) -0.006(2)
C5 0.058(3) 0.074(3) 0.080(3) 0.006(3) 0.020(2) -0.018(3)
C6 0.044(2) 0.074(3) 0.094(4) -0.012(3) 0.013(2) -0.008(3)
C7 0.055(3) 0.077(3) 0.085(3) 0.008(3) 0.000(2) 0.002(3)
C8 0.051(3) 0.065(3) 0.064(3) 0.013(2) 0.008(2) 0.003(2)
C9 0.053(2) 0.042(2) 0.043(2) -0.003(2) 0.0036(18) -0.005(2)
C10 0.053(2) 0.063(3) 0.056(3) -0.016(2) 0.021(2) -0.024(2)
C11 0.075(3) 0.105(4) 0.066(3) -0.033(3) 0.033(2) -0.038(3)
C12 0.088(3) 0.065(3) 0.074(3) -0.007(2) 0.019(2) -0.028(3)
C13 0.044(2) 0.079(3) 0.059(3) -0.018(2) 0.014(2) -0.016(2)
C14 0.051(3) 0.099(4) 0.093(3) -0.022(3) 0.006(2) 0.007(3)
C15 0.056(3) 0.130(4) 0.077(3) -0.040(3) 0.014(2) -0.040(3)
C16 0.038(2) 0.062(3) 0.039(2) -0.002(2) -0.0032(18) 0.002(2)
C17 0.043(2) 0.064(3) 0.052(2) 0.011(2) -0.0058(19) 0.014(2)
C18 0.066(3) 0.128(5) 0.039(3) 0.008(3) 0.002(2) 0.017(3)
C19 0.092(4) 0.095(4) 0.111(5) 0.006(4) -0.009(3) 0.016(3)
C20 0.111(5) 0.110(5) 0.151(7) -0.012(5) 0.006(4) 0.034(4)
C21 0.088(4) 0.124(6) 0.110(5) -0.002(5) -0.021(4) 0.010(4)
C22 0.082(4) 0.079(4) 0.139(6) 0.015(4) -0.034(4) 0.011(3)
C23 0.073(3) 0.077(4) 0.120(5) 0.024(3) -0.008(3) 0.001(3)
C24 0.049(2) 0.046(2) 0.044(2) 0.0042(19) 0.0000(19) -0.001(2)
C25 0.038(2) 0.058(3) 0.050(2) 0.004(2) 0.0075(18) -0.002(2)
C26 0.040(2) 0.090(3) 0.070(3) 0.011(2) 0.000(2) -0.001(2)
C27 0.057(2) 0.074(3) 0.059(3) 0.017(2) 0.002(2) -0.011(2)
C28 0.032(2) 0.056(3) 0.058(3) 0.004(2) 0.0075(17) 0.0020(19)
C29 0.056(3) 0.062(3) 0.085(3) 0.011(2) 0.000(2) 0.012(2)
C30 0.052(2) 0.090(4) 0.078(3) -0.016(3) 0.021(2) -0.004(2)
C31 0.051(3) 0.049(3) 0.064(3) -0.003(2) -0.012(2) -0.004(2)
C32 0.049(2) 0.046(2) 0.046(2) -0.009(2) -0.0094(18) -0.006(2)
C33 0.060(3) 0.046(2) 0.045(2) -0.015(2) -0.009(2) 0.000(2)
C34 0.060(3) 0.059(3) 0.059(3) -0.014(2) 0.000(2) -0.008(2)
C35 0.087(3) 0.058(3) 0.062(3) -0.010(2) 0.020(3) -0.014(3)
C36 0.119(4) 0.062(3) 0.057(3) 0.000(2) 0.008(3) -0.005(3)
C37 0.098(4) 0.071(3) 0.056(3) 0.003(3) -0.010(3) 0.010(3)
C38 0.065(3) 0.064(3) 0.049(3) -0.001(2) -0.001(2) 0.003(2)
C39 0.059(3) 0.063(3) 0.059(3) -0.008(2) -0.013(2) -0.008(3)
C40 0.124(4) 0.051(3) 0.078(4) 0.010(3) -0.020(3) -0.037(3)
C41 0.180(6) 0.064(3) 0.106(4) 0.002(3) -0.002(4) -0.047(4)
C42 0.162(5) 0.077(4) 0.101(4) 0.020(3) -0.045(4) -0.020(4)
C43 0.108(4) 0.057(3) 0.067(3) 0.002(3) -0.005(3) -0.040(3)
C44 0.106(4) 0.116(5) 0.101(4) -0.020(3) -0.004(3) -0.054(4)
C45 0.180(6) 0.089(4) 0.071(4) 0.008(3) 0.018(3) -0.059(4)
C46 0.044(2) 0.076(3) 0.041(2) -0.007(2) -0.001(2) -0.008(2)
C47 0.036(2) 0.099(4) 0.043(2) 0.000(2) -0.0011(18) -0.008(2)
C48 0.042(3) 0.136(5) 0.065(3) 0.013(3) -0.002(2) -0.001(3)
C49 0.090(4) 0.086(4) 0.138(5) 0.035(4) -0.032(3) -0.020(3)
C50 0.100(4) 0.111(5) 0.145(5) 0.057(4) -0.028(4) -0.012(4)
C51 0.089(4) 0.162(7) 0.138(5) 0.045(5) -0.045(4) -0.021(4)
C52 0.092(4) 0.074(4) 0.240(7) 0.074(4) -0.095(4) -0.043(3)
C53 0.074(4) 0.102(4) 0.185(6) 0.070(4) -0.043(4) -0.039(3)
C54 0.035(2) 0.089(3) 0.050(3) -0.014(2) 0.0057(19) -0.013(2)
C55 0.051(2) 0.057(3) 0.039(2) 0.003(2) 0.0086(18) -0.006(2)
C56 0.061(3) 0.062(3) 0.061(3) 0.002(2) 0.004(2) -0.003(2)
C57 0.069(3) 0.058(3) 0.042(2) -0.006(2) 0.0066(19) -0.012(2)
C58 0.065(3) 0.053(3) 0.047(2) -0.009(2) 0.016(2) -0.014(2)
C59 0.075(3) 0.093(4) 0.066(3) -0.022(3) 0.029(2) -0.036(3)
C60 0.103(3) 0.061(3) 0.059(3) -0.004(2) 0.016(2) -0.021(3)
C61 0.093(4) 0.063(3) 0.094(4) 0.008(3) -0.003(3) 0.003(3)
C62 0.075(5) 0.108(5) 0.154(9) -0.024(5) -0.016(6) 0.016(5)
C63 0.075(5) 0.108(5) 0.154(9) -0.024(5) -0.016(6) 0.016(5)
C62' 0.075(5) 0.108(5) 0.154(9) -0.024(5) -0.016(6) 0.016(5)
C63' 0.075(5) 0.108(5) 0.154(9) -0.024(5) -0.016(6) 0.016(5)
C64 0.064(3) 0.093(4) 0.127(4) 0.000(3) -0.009(3) -0.022(3)
C65 0.147(6) 0.115(6) 0.116(6) 0.025(4) -0.039(4) -0.028(5)
C66 0.147(6) 0.115(6) 0.116(6) 0.025(4) -0.039(4) -0.028(5)
C67 0.147(6) 0.115(6) 0.116(6) 0.025(4) -0.039(4) -0.028(5)
C68 0.147(6) 0.115(6) 0.116(6) 0.025(4) -0.039(4) -0.028(5)
C65' 0.214(9) 0.136(7) 0.070(5) 0.001(4) -0.031(5) 0.050(6)
C66' 0.214(9) 0.136(7) 0.070(5) 0.001(4) -0.031(5) 0.050(6)
C67' 0.214(9) 0.136(7) 0.070(5) 0.001(4) -0.031(5) 0.050(6)
C68' 0.214(9) 0.136(7) 0.070(5) 0.001(4) -0.031(5) 0.050(6)
C69 0.064(3) 0.065(3) 0.090(3) 0.027(3) -0.006(2) -0.011(3)
C70 0.076(4) 0.088(4) 0.055(4) 0.017(4) -0.012(3) 0.004(3)
C71 0.076(4) 0.088(4) 0.055(4) 0.017(4) -0.012(3) 0.004(3)
C70' 0.076(4) 0.088(4) 0.055(4) 0.017(4) -0.012(3) 0.004(3)
C71' 0.076(4) 0.088(4) 0.055(4) 0.017(4) -0.012(3) 0.004(3)
C72 0.051(3) 0.088(4) 0.084(3) 0.024(3) -0.015(2) -0.012(2)
O20 0.0679(19) 0.074(3) 0.071(4) -0.008(3) 0.0144(17) 0.003(2)
C73 0.120(9) 0.111(8) 0.244(13) -0.059(9) 0.021(8) 0.043(6)
C74 0.120(9) 0.111(8) 0.244(13) -0.059(9) 0.021(8) 0.043(6)
C75 0.120(9) 0.111(8) 0.244(13) -0.059(9) 0.021(8) 0.043(6)
C76 0.120(9) 0.111(8) 0.244(13) -0.059(9) 0.021(8) 0.043(6)
O20' 0.0679(19) 0.074(3) 0.071(4) -0.008(3) 0.0144(17) 0.003(2)
C73' 0.169(9) 0.094(6) 0.193(9) -0.016(5) -0.029(6) 0.013(5)
C74' 0.169(9) 0.094(6) 0.193(9) -0.016(5) -0.029(6) 0.013(5)
C75' 0.169(9) 0.094(6) 0.193(9) -0.016(5) -0.029(6) 0.013(5)
C76' 0.169(9) 0.094(6) 0.193(9) -0.016(5) -0.029(6) 0.013(5)
Li1 0.071(4) 0.053(4) 0.045(4) -0.011(3) 0.011(3) -0.005(4)
Li2 0.046(3) 0.050(4) 0.061(4) 0.002(3) 0.011(3) -0.005(3)
Li3 0.056(4) 0.053(4) 0.058(4) 0.009(3) -0.007(3) -0.005(3)
Li4 0.051(4) 0.056(4) 0.057(4) -0.001(3) -0.006(3) -0.006(3)
B1 0.050(3) 0.051(3) 0.048(3) -0.010(2) 0.011(2) -0.010(2)
B2 0.039(2) 0.045(3) 0.047(3) 0.006(2) 0.006(2) 0.000(2)
B3 0.071(3) 0.054(3) 0.061(3) -0.001(3) -0.016(3) -0.010(3)
B4 0.044(3) 0.067(3) 0.040(3) -0.013(2) 0.016(2) -0.011(2)
O1 0.0475(15) 0.0461(16) 0.0616(16) -0.0030(13) 0.0092(13) -0.0029(13)
O2 0.0582(17) 0.0456(17) 0.087(2) -0.0044(15) 0.0179(14) -0.0089(15)
O3 0.0557(15) 0.0605(18) 0.0462(15) -0.0079(13) 0.0105(12) -0.0155(14)
O4 0.0422(14) 0.0674(18) 0.0486(15) -0.0092(13) 0.0094(12) -0.0127(13)
O5 0.0430(14) 0.0493(16) 0.0430(14) 0.0095(12) 0.0034(11) 0.0039(13)
O6 0.0433(15) 0.088(2) 0.0479(16) 0.0032(14) 0.0083(13) 0.0017(14)
O7 0.0369(13) 0.0500(16) 0.0524(15) 0.0060(13) -0.0018(11) -0.0039(12)
O8 0.0371(13) 0.0453(15) 0.0500(15) 0.0035(12) 0.0065(11) 0.0001(12)
O9 0.0695(18) 0.0599(19) 0.0628(18) 0.0114(15) -0.0254(14) -0.0181(15)
O10 0.0578(17) 0.071(2) 0.0671(18) 0.0007(15) -0.0158(14) -0.0200(16)
O11 0.0813(19) 0.0563(19) 0.0582(18) 0.0019(14) -0.0070(15) -0.0258(16)
O12 0.098(2) 0.053(2) 0.079(2) 0.0056(17) -0.0098(17) -0.0105(18)
O13 0.0418(14) 0.0705(19) 0.0438(15) -0.0010(14) 0.0062(12) -0.0064(13)
O14 0.0457(15) 0.084(2) 0.0399(15) 0.0034(14) 0.0112(12) -0.0057(14)
O15 0.0592(16) 0.0616(19) 0.0414(15) -0.0116(13) 0.0143(12) -0.0154(14)
O16 0.0546(15) 0.0550(17) 0.0403(15) -0.0049(13) 0.0040(11) -0.0084(13)
O17 0.0554(17) 0.0567(19) 0.082(2) -0.0013(15) 0.0028(14) -0.0098(15)
O18 0.084(2) 0.092(2) 0.0532(18) -0.0074(17) 0.0036(15) -0.0074(19)
O19 0.0518(16) 0.0628(19) 0.0735(19) 0.0193(15) -0.0199(13) -0.0099(15)

loop_
_atom_type_symbol
_atom_type_description
_atom_type_scat_dispersion_real
_atom_type_scat_dispersion_imag
_atom_type_scat_source
C C 0.0033 0.0016 'International Tables Vol C Tables 4.2.6.8 and 6.1.1.4'
H H 0.0000 0.0000 'International Tables Vol C Tables 4.2.6.8 and 6.1.1.4'
Li Li -0.0003 0.0001 'International Tables Vol C Tables 4.2.6.8 and 6.1.1.4'
B B 0.0013 0.0007 'International Tables Vol C Tables 4.2.6.8 and 6.1.1.4'
O O 0.0106 0.0060 'International Tables Vol C Tables 4.2.6.8 and 6.1.1.4'

loop_
_geom_angle_atom_site_label_1
_geom_angle_atom_site_label_2
_geom_angle_atom_site_label_3
_geom_angle
O2 C1 O1 123.3(4)
O2 C1 C2 125.2(3)
O1 C1 C2 111.5(3)
C9 C2 C3 129.4(3)
C9 C2 C1 108.8(3)
C3 C2 C1 121.8(3)
C8 C3 C4 118.1(4)
C8 C3 C2 119.8(3)
C4 C3 C2 122.0(4)
C5 C4 C3 120.0(4)
C5 C4 H4 120.0
C3 C4 H4 120.0
C6 C5 C4 120.9(4)
C6 C5 H5 119.6
C4 C5 H5 119.6
C5 C6 C7 119.8(4)
C5 C6 H6 120.1
C7 C6 H6 120.1
C6 C7 C8 119.2(4)
C6 C7 H7 120.4
C8 C7 H7 120.4
C3 C8 C7 122.0(4)
C3 C8 H8 119.0
C7 C8 H8 119.0
C2 C9 B1 110.8(3)
C2 C9 H9 121(2)
B1 C9 H9 128(2)
O3 C10 C12 107.3(3)
O3 C10 C11 109.2(3)
C12 C10 C11 111.2(4)
O3 C10 C13 101.6(3)
C12 C10 C13 112.8(3)
C11 C10 C13 114.0(4)
C10 C11 H11A 109.5
C10 C11 H11B 109.5
H11A C11 H11B 109.5
C10 C11 H11C 109.5
H11A C11 H11C 109.5
H11B C11 H11C 109.5
C10 C12 H12A 109.5
C10 C12 H12B 109.5
H12A C12 H12B 109.5
C10 C12 H12C 109.5
H12A C12 H12C 109.5
H12B C12 H12C 109.5
O4 C13 C15 108.3(3)
O4 C13 C10 102.3(3)
C15 C13 C10 114.4(4)
O4 C13 C14 107.7(3)
C15 C13 C14 109.9(4)
C10 C13 C14 113.6(3)
C13 C14 H14A 109.5
C13 C14 H14B 109.5
H14A C14 H14B 109.5
C13 C14 H14C 109.5
H14A C14 H14C 109.5
H14B C14 H14C 109.5
C13 C15 H15A 109.5
C13 C15 H15B 109.5
H15A C15 H15B 109.5
C13 C15 H15C 109.5
H15A C15 H15C 109.5
H15B C15 H15C 109.5
O6 C16 O5 122.0(3)
O6 C16 C17 126.0(4)
O5 C16 C17 112.0(3)
C24 C17 C16 109.4(3)
C24 C17 C18 125.3(4)
C16 C17 C18 125.2(4)
C23 C18 C19 117.3(5)
C23 C18 C17 122.5(4)
C19 C18 C17 119.8(4)
C18 C19 C20 119.2(6)
C18 C19 H19 120.4
C20 C19 H19 120.4
C21 C20 C19 119.7(6)
C21 C20 H20 120.2
C19 C20 H20 120.2
C22 C21 C20 122.4(7)
C22 C21 H21 118.8
C20 C21 H21 118.8
C21 C22 C23 118.4(6)
C21 C22 H22 120.8
C23 C22 H22 120.8
C18 C23 C22 122.8(6)
C18 C23 H23 118.6
C22 C23 H23 118.6
C17 C24 B2 108.8(3)
C17 C24 H24 124(2)
B2 C24 H24 127.0(19)
O7 C25 C26 109.2(3)
O7 C25 C27 107.9(3)
C26 C25 C27 109.9(3)
O7 C25 C28 102.3(3)
C26 C25 C28 114.9(3)
C27 C25 C28 112.2(3)
C25 C26 H26A 109.5
C25 C26 H26B 109.5
H26A C26 H26B 109.5
C25 C26 H26C 109.5
H26A C26 H26C 109.5
H26B C26 H26C 109.5
C25 C27 H27A 109.5
C25 C27 H27B 109.5
H27A C27 H27B 109.5
C25 C27 H27C 109.5
H27A C27 H27C 109.5
H27B C27 H27C 109.5
O8 C28 C29 108.1(3)
O8 C28 C30 108.0(3)
C29 C28 C30 109.5(3)
O8 C28 C25 102.7(3)
C29 C28 C25 113.0(3)
C30 C28 C25 115.0(3)
C28 C29 H29A 109.5
C28 C29 H29B 109.5
H29A C29 H29B 109.5
C28 C29 H29C 109.5
H29A C29 H29C 109.5
H29B C29 H29C 109.5
C28 C30 H30A 109.5
C28 C30 H30B 109.5
H30A C30 H30B 109.5
C28 C30 H30C 109.5
H30A C30 H30C 109.5
H30B C30 H30C 109.5
O10 C31 O9 123.3(4)
O10 C31 C32 124.6(4)
O9 C31 C32 112.2(4)
C39 C32 C33 130.1(3)
C39 C32 C31 106.4(4)
C33 C32 C31 123.4(4)
C38 C33 C34 117.2(4)
C38 C33 C32 121.2(4)
C34 C33 C32 121.6(4)
C35 C34 C33 120.7(4)
C35 C34 H34 119.7
C33 C34 H34 119.7
C36 C35 C34 120.6(4)
C36 C35 H35 119.7
C34 C35 H35 119.7
C37 C36 C35 119.1(4)
C37 C36 H36 120.4
C35 C36 H36 120.4
C38 C37 C36 120.4(4)
C38 C37 H37 119.8
C36 C37 H37 119.8
C37 C38 C33 122.0(4)
C37 C38 H38 119.0
C33 C38 H38 119.0
C32 C39 B3 112.9(4)
C32 C39 H39 124(3)
B3 C39 H39 123(3)
O12 C40 C43 102.3(4)
O12 C40 C41 107.9(4)
C43 C40 C41 116.0(4)
O12 C40 C42 108.1(4)
C43 C40 C42 112.9(4)
C41 C40 C42 109.0(4)
C40 C41 H41A 109.5
C40 C41 H41B 109.5
H41A C41 H41B 109.5
C40 C41 H41C 109.5
H41A C41 H41C 109.5
H41B C41 H41C 109.5
C40 C42 H42A 109.5
C40 C42 H42B 109.5
H42A C42 H42B 109.5
C40 C42 H42C 109.5
H42A C42 H42C 109.5
H42B C42 H42C 109.5
O11 C43 C45 109.9(4)
O11 C43 C40 102.0(4)
C45 C43 C40 114.9(5)
O11 C43 C44 108.1(4)
C45 C43 C44 108.8(4)
C40 C43 C44 112.7(4)
C43 C44 H44A 109.5
C43 C44 H44B 109.5
H44A C44 H44B 109.5
C43 C44 H44C 109.5
H44A C44 H44C 109.5
H44B C44 H44C 109.5
C43 C45 H45A 109.5
C43 C45 H45B 109.5
H45A C45 H45B 109.5
C43 C45 H45C 109.5
H45A C45 H45C 109.5
H45B C45 H45C 109.5
O14 C46 O13 123.0(3)
O14 C46 C47 125.5(4)
O13 C46 C47 111.5(3)
C54 C47 C46 108.0(4)
C54 C47 C48 131.1(3)
C46 C47 C48 120.8(3)
C49 C48 C53 117.9(3)
C49 C48 C47 121.8(3)
C53 C48 C47 119.5(4)
C50 C49 C48 120.0
C50 C49 H49 120.0
C48 C49 H49 120.0
C51 C50 C49 121.5(3)
C51 C50 H50 119.2
C49 C50 H50 119.2
C50 C51 C52 117.0(3)
C50 C51 H51 121.5
C52 C51 H51 121.5
C51 C52 C53 120.0
C51 C52 H52 120.0
C53 C52 H52 120.0
C52 C53 C48 121.8(3)
C52 C53 H53 119.1
C48 C53 H53 119.1
C47 C54 B4 110.2(3)
C47 C54 H54 116.4(18)
B4 C54 H54 133.2(18)
O16 C55 C57 108.7(3)
O16 C55 C56 108.4(3)
C57 C55 C56 110.2(3)
O16 C55 C58 102.6(3)
C57 C55 C58 114.4(3)
C56 C55 C58 112.0(3)
C55 C56 H56A 109.5
C55 C56 H56B 109.5
H56A C56 H56B 109.5
C55 C56 H56C 109.5
H56A C56 H56C 109.5
H56B C56 H56C 109.5
C55 C57 H57A 109.5
C55 C57 H57B 109.5
H57A C57 H57B 109.5
C55 C57 H57C 109.5
H57A C57 H57C 109.5
H57B C57 H57C 109.5
O15 C58 C60 109.1(3)
O15 C58 C59 108.2(3)
C60 C58 C59 110.2(3)
O15 C58 C55 101.9(3)
C60 C58 C55 114.6(3)
C59 C58 C55 112.2(3)
C58 C59 H59A 109.5
C58 C59 H59B 109.5
H59A C59 H59B 109.5
C58 C59 H59C 109.5
H59A C59 H59C 109.5
H59B C59 H59C 109.5
C58 C60 H60A 109.5
C58 C60 H60B 109.5
H60A C60 H60B 109.5
C58 C60 H60C 109.5
H60A C60 H60C 109.5
H60B C60 H60C 109.5
C62 C61 O17 108.2(8)
C62 C61 C62' 19.9(13)
O17 C61 C62' 104.5(6)
C62 C61 H61A 124.5
O17 C61 H61A 110.9
C62' C61 H61A 110.9
C62 C61 H61B 91.7
O17 C61 H61B 110.9
C62' C61 H61B 110.9
H61A C61 H61B 108.9
C61 C62 C63 105.8(14)
C61 C62 H62A 110.6
C63 C62 H62A 110.6
C61 C62 H62B 110.6
C63 C62 H62B 110.6
H62A C62 H62B 108.7
C64 C63 C62 97.2(13)
C64 C63 H63A 112.3
C62 C63 H63A 112.3
C64 C63 H63B 112.3
C62 C63 H63B 112.3
H63A C63 H63B 109.9
C63' C62' C61 93.8(10)
C63' C62' H62C 113.0
C61 C62' H62C 113.0
C63' C62' H62D 113.0
C61 C62' H62D 113.0
H62C C62' H62D 110.4
C64 C63' C62' 103.7(13)
C64 C63' H63C 111.0
C62' C63' H63C 111.0
C64 C63' H63D 111.0
C62' C63' H63D 111.0
H63C C63' H63D 109.0
C63' C64 O17 107.3(7)
C63' C64 C63 33.1(7)
O17 C64 C63 107.3(7)
C63' C64 H64A 110.3
O17 C64 H64A 110.3
C63 C64 H64A 79.9
C63' C64 H64B 110.3
O17 C64 H64B 110.3
C63 C64 H64B 135.0
H64A C64 H64B 108.5
C66 C65 O18 105.5(8)
C66 C65 H65A 110.6
O18 C65 H65A 110.6
C66 C65 H65B 110.6
O18 C65 H65B 110.6
H65A C65 H65B 108.8
C67 C66 C65 108.2(9)
C67 C66 H66A 110.1
C65 C66 H66A 110.1
C67 C66 H66B 110.1
C65 C66 H66B 110.1
H66A C66 H66B 108.4
C66 C67 C68 110.3(10)
C66 C67 H67A 109.6
C68 C67 H67A 109.6
C66 C67 H67B 109.6
C68 C67 H67B 109.6
H67A C67 H67B 108.1
O18 C68 C67 102.7(9)
O18 C68 H68A 111.2
C67 C68 H68A 111.2
O18 C68 H68B 111.2
C67 C68 H68B 111.2
H68A C68 H68B 109.1
O18 C65' C66' 109.2(8)
O18 C65' H65C 109.8
C66' C65' H65C 109.8
O18 C65' H65D 109.8
C66' C65' H65D 109.8
H65C C65' H65D 108.3
C67' C66' C65' 109.6(9)
C67' C66' H66C 109.8
C65' C66' H66C 109.8
C67' C66' H66D 109.8
C65' C66' H66D 109.8
H66C C66' H66D 108.2
C66' C67' C68' 100.2(10)
C66' C67' H67C 111.7
C68' C67' H67C 111.7
C66' C67' H67D 111.7
C68' C67' H67D 111.7
H67C C67' H67D 109.5
O18 C68' C67' 113.6(10)
O18 C68' H68C 108.8
C67' C68' H68C 108.8
O18 C68' H68D 108.8
C67' C68' H68D 108.8
H68C C68' H68D 107.7
C70' C69 C70 47.4(5)
C70' C69 O19 110.0(5)
C70 C69 O19 104.6(5)
C70' C69 H69A 109.7
C70 C69 H69A 144.4
O19 C69 H69A 109.7
C70' C69 H69B 109.7
C70 C69 H69B 67.8
O19 C69 H69B 109.7
H69A C69 H69B 108.2
C69 C70 C71 103.2(10)
C69 C70 H70A 111.1
C71 C70 H70A 111.1
C69 C70 H70B 111.1
C71 C70 H70B 111.1
H70A C70 H70B 109.1
C72 C71 C70 109.3(11)
C72 C71 H71A 109.8
C70 C71 H71A 109.8
C72 C71 H71B 109.8
C70 C71 H71B 109.8
H71A C71 H71B 108.3
C69 C70' C71' 107.7(6)
C69 C70' H70C 110.2
C71' C70' H70C 110.2
C69 C70' H70D 110.2
C71' C70' H70D 110.2
H70C C70' H70D 108.5
C70' C71' C72 102.7(6)
C70' C71' H71C 111.2
C72 C71' H71C 111.2
C70' C71' H71D 111.2
C72 C71' H71D 111.2
H71C C71' H71D 109.1
C71 C72 O19 106.4(7)
C71 C72 C71' 21.9(8)
O19 C72 C71' 106.0(4)
C71 C72 H72A 127.9
O19 C72 H72A 110.5
C71' C72 H72A 110.5
C71 C72 H72B 90.6
O19 C72 H72B 110.5
C71' C72 H72B 110.5
H72A C72 H72B 108.7
C73 O20 C76 106.4(13)
C73 O20 Li4 116(3)
C76 O20 Li4 121(4)
O20 C73 C74 107.2(15)
O20 C73 H73A 110.3
C74 C73 H73A 110.3
O20 C73 H73B 110.3
C74 C73 H73B 110.3
H73A C73 H73B 108.5
C75 C74 C73 107.7(11)
C75 C74 H74A 110.2
C73 C74 H74A 110.2
C75 C74 H74B 110.2
C73 C74 H74B 110.2
H74A C74 H74B 108.5
C74 C75 C76 104.7(10)
C74 C75 H75A 110.8
C76 C75 H75A 110.8
C74 C75 H75B 110.8
C76 C75 H75B 110.8
H75A C75 H75B 108.9
O20 C76 C75 103(2)
O20 C76 H76A 111.2
C75 C76 H76A 111.2
O20 C76 H76B 111.2
C75 C76 H76B 111.2
H76A C76 H76B 109.1
C76' O20' C73' 109.4(11)
C76' O20' Li4 115(2)
C73' O20' Li4 120(3)
O20' C73' C74' 104.6(11)
O20' C73' H73C 110.8
C74' C73' H73C 110.8
O20' C73' H73D 110.8
C74' C73' H73D 110.8
H73C C73' H73D 108.9
C75' C74' C73' 110.5(10)
C75' C74' H74C 109.5
C73' C74' H74C 109.5
C75' C74' H74D 109.5
C73' C74' H74D 109.5
H74C C74' H74D 108.1
C74' C75' C76' 105.5(10)
C74' C75' H75C 110.6
C76' C75' H75C 110.6
C74' C75' H75D 110.6
C76' C75' H75D 110.6
H75C C75' H75D 108.8
O20' C76' C75' 107.6(10)
O20' C76' H76C 110.2
C75' C76' H76C 110.2
O20' C76' H76D 110.2
C75' C76' H76D 110.2
H76C C76' H76D 108.5
O15 Li1 O17 119.7(3)
O15 Li1 O3 119.7(3)
O17 Li1 O3 95.5(3)
O15 Li1 O1 136.7(4)
O17 Li1 O1 99.7(3)
O3 Li1 O1 69.4(2)
O15 Li1 O13 63.5(2)
O17 Li1 O13 113.3(3)
O3 Li1 O13 144.8(3)
O1 Li1 O13 85.6(2)
O15 Li1 B1 141.1(3)
O17 Li1 B1 95.4(3)
O3 Li1 B1 33.35(15)
O1 Li1 B1 36.36(14)
O13 Li1 B1 119.9(3)
O15 Li1 B4 30.27(15)
O17 Li1 B4 125.2(3)
O3 Li1 B4 136.7(3)
O1 Li1 B4 111.9(3)
O13 Li1 B4 33.59(13)
B1 Li1 B4 136.0(3)
O14 Li2 O2 110.7(3)
O14 Li2 O8 114.3(3)
O2 Li2 O8 118.5(3)
O14 Li2 O18 102.6(3)
O2 Li2 O18 102.6(3)
O8 Li2 O18 106.2(3)
O19 Li3 O11 100.7(3)
O19 Li3 O7 114.7(3)
O11 Li3 O7 120.1(3)
O19 Li3 O5 108.5(3)
O11 Li3 O5 142.6(3)
O7 Li3 O5 67.7(2)
O19 Li3 O9 97.5(3)
O11 Li3 O9 64.9(2)
O7 Li3 O9 144.1(3)
O5 Li3 O9 88.1(2)
O19 Li3 B2 120.0(3)
O11 Li3 B2 137.3(3)
O7 Li3 B2 32.55(14)
O5 Li3 B2 35.46(13)
O9 Li3 B2 117.2(3)
O19 Li3 B3 96.4(3)
O11 Li3 B3 31.25(16)
O7 Li3 B3 144.2(3)
O5 Li3 B3 120.4(3)
O9 Li3 B3 34.22(15)
B2 Li3 B3 139.8(3)
O6 Li4 O10 110.0(3)
O6 Li4 O16 119.9(3)
O10 Li4 O16 116.0(3)
O6 Li4 O20' 101(2)
O10 Li4 O20' 101.8(12)
O16 Li4 O20' 105.4(11)
O6 Li4 O20 100(2)
O10 Li4 O20 100.5(14)
O16 Li4 O20 106.8(14)
O20' Li4 O20 1.6(14)
O4 B1 O3 106.3(3)
O4 B1 O1 113.0(3)
O3 B1 O1 103.1(3)
O4 B1 C9 115.8(3)
O3 B1 C9 119.2(3)
O1 B1 C9 98.6(3)
O4 B1 Li1 128.7(3)
O3 B1 Li1 47.0(2)
O1 B1 Li1 56.7(2)
C9 B1 Li1 115.4(3)
O7 B2 O8 105.4(3)
O7 B2 O5 104.6(3)
O8 B2 O5 113.1(3)
O7 B2 C24 118.4(3)
O8 B2 C24 115.1(3)
O5 B2 C24 99.9(3)
O7 B2 Li3 46.5(2)
O8 B2 Li3 128.5(3)
O5 B2 Li3 58.8(2)
C24 B2 Li3 116.3(3)
O12 B3 O11 105.9(4)
O12 B3 O9 113.9(4)
O11 B3 O9 103.4(3)
O12 B3 C39 116.0(4)
O11 B3 C39 119.4(4)
O9 B3 C39 97.6(3)
O12 B3 Li3 130.3(3)
O11 B3 Li3 42.8(2)
O9 B3 Li3 61.8(2)
C39 B3 Li3 113.6(3)
O15 B4 O16 106.1(3)
O15 B4 O13 106.0(3)
O16 B4 O13 111.9(3)
O15 B4 C54 119.8(3)
O16 B4 C54 113.5(3)
O13 B4 C54 99.1(3)
O15 B4 Li1 41.7(2)
O16 B4 Li1 128.1(3)
O13 B4 Li1 65.1(2)
C54 B4 Li1 118.2(3)
C1 O1 B1 110.0(3)
C1 O1 Li1 119.3(3)
B1 O1 Li1 87.0(2)
C1 O2 Li2 142.6(3)
C10 O3 B1 106.4(3)
C10 O3 Li1 134.2(3)
B1 O3 Li1 99.6(3)
B1 O4 C13 108.1(3)
C16 O5 B2 109.3(3)
C16 O5 Li3 121.2(3)
B2 O5 Li3 85.7(2)
C16 O6 Li4 141.5(3)
C25 O7 B2 107.4(3)
C25 O7 Li3 139.4(3)
B2 O7 Li3 101.0(3)
C28 O8 B2 109.6(3)
C28 O8 Li2 122.6(3)
B2 O8 Li2 124.1(3)
C31 O9 B3 110.7(3)
C31 O9 Li3 117.5(3)
B3 O9 Li3 84.0(3)
C31 O10 Li4 137.0(3)
C43 O11 B3 106.8(3)
C43 O11 Li3 132.5(3)
B3 O11 Li3 106.0(3)
B3 O12 C40 107.9(4)
C46 O13 B4 110.8(3)
C46 O13 Li1 124.1(3)
B4 O13 Li1 81.3(3)
C46 O14 Li2 138.3(3)
B4 O15 C58 106.8(3)
B4 O15 Li1 108.1(3)
C58 O15 Li1 135.9(3)
C55 O16 B4 109.0(3)
C55 O16 Li4 123.7(3)
B4 O16 Li4 123.1(3)
C64 O17 C61 108.4(3)
C64 O17 Li1 127.9(3)
C61 O17 Li1 123.2(3)
C65' O18 C68 102.5(9)
C65' O18 C68' 105.7(8)
C68 O18 C68' 3.5(10)
C65' O18 C65 49.7(7)
C68 O18 C65 113.0(7)
C68' O18 C65 116.1(10)
C65' O18 Li2 138.4(5)
C68 O18 Li2 119.0(8)
C68' O18 Li2 115.8(6)
C65 O18 Li2 109.4(6)
C69 O19 C72 107.8(3)
C69 O19 Li3 125.3(3)
C72 O19 Li3 125.9(3)

loop_
_geom_bond_atom_site_label_1
_geom_bond_atom_site_label_2
_geom_bond_distance
C1 O2 1.219(4)
C1 O1 1.316(4)
C1 C2 1.493(5)
C2 C9 1.336(5)
C2 C3 1.491(5)
C3 C8 1.365(5)
C3 C4 1.388(5)
C4 C5 1.383(5)
C4 H4 0.9500
C5 C6 1.359(6)
C5 H5 0.9500
C6 C7 1.373(6)
C6 H6 0.9500
C7 C8 1.380(5)
C7 H7 0.9500
C8 H8 0.9500
C9 B1 1.588(6)
C9 H9 0.91(3)
C10 O3 1.457(4)
C10 C12 1.508(5)
C10 C11 1.513(5)
C10 C13 1.533(6)
C11 H11A 0.9800
C11 H11B 0.9800
C11 H11C 0.9800
C12 H12A 0.9800
C12 H12B 0.9800
C12 H12C 0.9800
C13 O4 1.450(4)
C13 C15 1.524(5)
C13 C14 1.541(6)
C14 H14A 0.9800
C14 H14B 0.9800
C14 H14C 0.9800
C15 H15A 0.9800
C15 H15B 0.9800
C15 H15C 0.9800
C16 O6 1.224(4)
C16 O5 1.330(4)
C16 C17 1.477(5)
C17 C24 1.336(5)
C17 C18 1.513(6)
C18 C23 1.339(6)
C18 C19 1.378(6)
C19 C20 1.424(7)
C19 H19 0.9500
C20 C21 1.332(8)
C20 H20 0.9500
C21 C22 1.299(7)
C21 H21 0.9500
C22 C23 1.413(6)
C22 H22 0.9500
C23 H23 0.9500
C24 B2 1.615(5)
C24 H24 0.96(3)
C25 O7 1.444(4)
C25 C26 1.510(5)
C25 C27 1.528(5)
C25 C28 1.550(5)
C26 H26A 0.9800
C26 H26B 0.9800
C26 H26C 0.9800
C27 H27A 0.9800
C27 H27B 0.9800
C27 H27C 0.9800
C28 O8 1.443(4)
C28 C29 1.511(5)
C28 C30 1.519(5)
C29 H29A 0.9800
C29 H29B 0.9800
C29 H29C 0.9800
C30 H30A 0.9800
C30 H30B 0.9800
C30 H30C 0.9800
C31 O10 1.229(4)
C31 O9 1.305(4)
C31 C32 1.496(5)
C32 C39 1.319(5)
C32 C33 1.469(5)
C33 C38 1.386(5)
C33 C34 1.398(5)
C34 C35 1.380(5)
C34 H34 0.9500
C35 C36 1.378(6)
C35 H35 0.9500
C36 C37 1.376(6)
C36 H36 0.9500
C37 C38 1.364(5)
C37 H37 0.9500
C38 H38 0.9500
C39 B3 1.581(6)
C39 H39 0.79(3)
C40 O12 1.444(5)
C40 C43 1.523(7)
C40 C41 1.526(6)
C40 C42 1.549(6)
C41 H41A 0.9800
C41 H41B 0.9800
C41 H41C 0.9800
C42 H42A 0.9800
C42 H42B 0.9800
C42 H42C 0.9800
C43 O11 1.438(5)
C43 C45 1.521(6)
C43 C44 1.525(6)
C44 H44A 0.9800
C44 H44B 0.9800
C44 H44C 0.9800
C45 H45A 0.9800
C45 H45B 0.9800
C45 H45C 0.9800
C46 O14 1.208(4)
C46 O13 1.343(4)
C46 C47 1.489(5)
C47 C54 1.353(5)
C47 C48 1.509(5)
C48 C49 1.3900
C48 C53 1.338(5)
C49 C50 1.3900
C49 H49 0.9500
C50 C51 1.382(6)
C50 H50 0.9500
C51 C52 1.3900
C51 H51 0.9500
C52 C53 1.3900
C52 H52 0.9500
C53 H53 0.9500
C54 B4 1.616(6)
C54 H54 1.00(3)
C55 O16 1.453(4)
C55 C57 1.510(5)
C55 C56 1.525(5)
C55 C58 1.554(5)
C56 H56A 0.9800
C56 H56B 0.9800
C56 H56C 0.9800
C57 H57A 0.9800
C57 H57B 0.9800
C57 H57C 0.9800
C58 O15 1.457(4)
C58 C60 1.520(5)
C58 C59 1.530(5)
C59 H59A 0.9800
C59 H59B 0.9800
C59 H59C 0.9800
C60 H60A 0.9800
C60 H60B 0.9800
C60 H60C 0.9800
C61 C62 1.295(18)
C61 O17 1.431(5)
C61 C62' 1.678(14)
C61 H61A 0.9900
C61 H61B 0.9900
C62 C63 1.603(16)
C62 H62A 0.9900
C62 H62B 0.9900
C63 C64 1.504(18)
C63 H63A 0.9900
C63 H63B 0.9900
C62' C63' 1.578(14)
C62' H62C 0.9900
C62' H62D 0.9900
C63' C64 1.360(14)
C63' H63C 0.9900
C63' H63D 0.9900
C64 O17 1.418(5)
C64 H64A 0.9900
C64 H64B 0.9900
C65 C66 1.453(8)
C65 O18 1.464(8)
C65 H65A 0.9900
C65 H65B 0.9900
C66 C67 1.450(8)
C66 H66A 0.9900
C66 H66B 0.9900
C67 C68 1.499(9)
C67 H67A 0.9900
C67 H67B 0.9900
C68 O18 1.442(8)
C68 H68A 0.9900
C68 H68B 0.9900
C65' O18 1.383(8)
C65' C66' 1.492(8)
C65' H65C 0.9900
C65' H65D 0.9900
C66' C67' 1.487(9)
C66' H66C 0.9900
C66' H66D 0.9900
C67' C68' 1.494(9)
C67' H67C 0.9900
C67' H67D 0.9900
C68' O18 1.444(9)
C68' H68C 0.9900
C68' H68D 0.9900
C69 C70' 1.385(7)
C69 C70 1.416(11)
C69 O19 1.429(4)
C69 H69A 0.9900
C69 H69B 0.9900
C70 C71 1.489(12)
C70 H70A 0.9900
C70 H70B 0.9900
C71 C72 1.350(17)
C71 H71A 0.9900
C71 H71B 0.9900
C70' C71' 1.491(9)
C70' H70C 0.9900
C70' H70D 0.9900
C71' C72 1.577(11)
C71' H71C 0.9900
C71' H71D 0.9900
C72 O19 1.436(4)
C72 H72A 0.9900
C72 H72B 0.9900
O20 C73 1.399(13)
O20 C76 1.401(14)
O20 Li4 2.01(5)
C73 C74 1.493(14)
C73 H73A 0.9900
C73 H73B 0.9900
C74 C75 1.336(15)
C74 H74A 0.9900
C74 H74B 0.9900
C75 C76 1.556(14)
C75 H75A 0.9900
C75 H75B 0.9900
C76 H76A 0.9900
C76 H76B 0.9900
O20' C76' 1.403(12)
O20' C73' 1.406(12)
O20' Li4 1.95(4)
C73' C74' 1.484(12)
C73' H73C 0.9900
C73' H73D 0.9900
C74' C75' 1.339(13)
C74' H74C 0.9900
C74' H74D 0.9900
C75' C76' 1.486(13)
C75' H75C 0.9900
C75' H75D 0.9900
C76' H76C 0.9900
C76' H76D 0.9900
Li1 O15 1.920(6)
Li1 O17 1.979(7)
Li1 O3 1.980(7)
Li1 O1 2.233(6)
Li1 O13 2.519(7)
Li1 B1 2.669(7)
Li1 B4 2.746(8)
Li2 O14 1.898(6)
Li2 O2 1.922(7)
Li2 O8 1.957(6)
Li2 O18 1.974(7)
Li3 O19 1.936(7)
Li3 O11 1.948(7)
Li3 O7 1.967(7)
Li3 O5 2.285(6)
Li3 O9 2.443(7)
Li3 B2 2.663(7)
Li3 B3 2.758(8)
Li4 O6 1.930(7)
Li4 O10 1.938(6)
Li4 O16 1.957(7)
B1 O4 1.429(5)
B1 O3 1.488(5)
B1 O1 1.584(5)
B2 O7 1.459(4)
B2 O8 1.462(5)
B2 O5 1.549(4)
B3 O12 1.427(5)
B3 O11 1.488(6)
B3 O9 1.559(5)
B4 O15 1.456(5)
B4 O16 1.462(5)
B4 O13 1.536(4)

loop_
_platon_squeeze_void_nr
_platon_squeeze_void_average_x
_platon_squeeze_void_average_y
_platon_squeeze_void_average_z
_platon_squeeze_void_volume
_platon_squeeze_void_count_electrons
_platon_squeeze_void_content
1 0.000 0.225 0.250 293 46 ' '
2 0.000 0.059 0.750 7 0 ' '
3 0.500 0.275 0.750 294 46 ' '
4 0.224 0.130 0.213 26 1 ' '
5 0.776 0.130 0.287 26 1 ' '
6 0.175 0.184 0.380 8 1 ' '
7 0.825 0.184 0.120 8 0 ' '
8 0.276 0.370 0.787 26 1 ' '
9 0.724 0.370 0.713 26 1 ' '
10 0.325 0.315 0.620 8 0 ' '
11 0.675 0.315 0.880 8 0 ' '
12 0.500 0.440 0.250 7 0 ' '
13 0.500 0.725 0.250 293 46 ' '
14 0.500 0.559 0.750 7 0 ' '
15 0.000 0.775 0.750 293 46 ' '
16 0.276 0.630 0.287 26 1 ' '
17 0.724 0.630 0.213 26 1 ' '
18 0.325 0.684 0.120 8 0 ' '
19 0.675 0.684 0.380 8 1 ' '
20 0.224 0.870 0.713 26 1 ' '
21 0.776 0.870 0.787 26 1 ' '
22 0.175 0.815 0.880 8 0 ' '
23 0.825 0.815 0.620 8 0 ' '
24 0.000 0.940 0.250 7 0 ' '
